data_4311334
loop_
_publ_author_name
'Yu-Bin Dong'
'Peng Wang'
'Ru-Qi Huang'
'Mark D. Smith'

_publ_section_title
;
 Syntheses and Structures of Ag(I)-Containing Coordination Polymers and
 Co(II)-Containing Supramolecular Complex Based on Novel Fulvene Ligands
;
_journal_name_full 'Inorganic Chemistry'
_journal_page_first 4727
_journal_page_last 4739
_journal_paper_doi 10.1021/ic0495517
_journal_volume 43
_journal_year 2004
_chemical_formula_sum 'C32 H27 N4 O0.5'
_chemical_formula_weight 475.58
_chemical_name_systematic
; 
 ? 
;
_space_group_IT_number 14
_symmetry_cell_setting monoclinic
_symmetry_space_group_name_Hall '-P 2yn'
_symmetry_space_group_name_H-M 'P 1 21/n 1'
_atom_sites_solution_hydrogens geom
_atom_sites_solution_primary direct
_atom_sites_solution_secondary difmap
_audit_creation_method SHELXL-97
_cell_angle_alpha 90.00
_cell_angle_beta 105.5330(10)
_cell_angle_gamma 90.00
_cell_formula_units_Z 8
_cell_length_a 11.3927(6)
_cell_length_b 29.4124(16)
_cell_length_c 15.7412(9)
_cell_measurement_reflns_used 6991
_cell_measurement_temperature 150(1)
_cell_measurement_theta_max 26.423
_cell_measurement_theta_min 2.414
_cell_volume 5082.0(5)
_computing_cell_refinement 'SAINT+ NT V6.22 (Bruker, 2001)'
_computing_data_collection 'SMART NT V5.625 (Bruker, 2000)'
_computing_data_reduction 'SAINT+ NT V6.22'
_computing_molecular_graphics 'SHELXTL V6.1 (Sheldrick, 2000)'
_computing_publication_material 'SHELXTL V6.1'
_computing_structure_refinement 'SHELXL-97 (Sheldrick, 1997)'
_computing_structure_solution 'SHELXS-97 (Sheldrick, 1990)'
_diffrn_ambient_temperature 150(1)
_diffrn_measured_fraction_theta_full 0.997
_diffrn_measured_fraction_theta_max 0.997
_diffrn_measurement_device_type 'Bruker SMART APEX CCD diffractometer'
_diffrn_measurement_method 'omega scans'
_diffrn_radiation_monochromator graphite
_diffrn_radiation_source 'fine-focus sealed tube'
_diffrn_radiation_type MoK\a
_diffrn_radiation_wavelength 0.71073
_diffrn_reflns_av_R_equivalents 0.0361
_diffrn_reflns_av_sigmaI/netI 0.0325
_diffrn_reflns_limit_h_max 14
_diffrn_reflns_limit_h_min -12
_diffrn_reflns_limit_k_max 36
_diffrn_reflns_limit_k_min -36
_diffrn_reflns_limit_l_max 19
_diffrn_reflns_limit_l_min -19
_diffrn_reflns_number 42458
_diffrn_reflns_theta_full 26.43
_diffrn_reflns_theta_max 26.43
_diffrn_reflns_theta_min 1.38
_diffrn_standards_decay_% <1
_exptl_absorpt_coefficient_mu 0.075
_exptl_absorpt_correction_type none
_exptl_crystal_colour orange
_exptl_crystal_density_diffrn 1.243
_exptl_crystal_density_method 'not measured'
_exptl_crystal_description block
_exptl_crystal_F_000 2008
_exptl_crystal_size_max 0.68
_exptl_crystal_size_mid 0.45
_exptl_crystal_size_min 0.28
_refine_diff_density_max 0.613
_refine_diff_density_min -0.844
_refine_diff_density_rms 0.054
_refine_ls_extinction_method SHELXL
_refine_ls_goodness_of_fit_ref 1.017
_refine_ls_hydrogen_treatment constr
_refine_ls_matrix_type full
_refine_ls_number_parameters 669
_refine_ls_number_reflns 10421
_refine_ls_number_restraints 0
_refine_ls_restrained_S_all 1.017
_refine_ls_R_factor_all 0.0699
_refine_ls_R_factor_gt 0.0586
_refine_ls_shift/su_max 0.000
_refine_ls_shift/su_mean 0.000
_refine_ls_structure_factor_coef Fsqd
_refine_ls_weighting_details 'calc w=1/[\s^2^(Fo^2^)+(0.0936P)^2^+2.8631P] where P=(Fo^2^+2Fc^2^)/3'
_refine_ls_weighting_scheme calc
_refine_ls_wR_factor_gt 0.1600
_refine_ls_wR_factor_ref 0.1705
_reflns_number_gt 8575
_reflns_number_total 10421
_reflns_threshold_expression >2sigma(I)
_cod_data_source_file ic0495517si20040528_015556_1.cif
_cod_data_source_block L2
_cod_depositor_comments
;
The following automatic conversions were performed:
'_symmetry_cell_setting' value 'Monoclinic' changed to 'monoclinic'
according to '/home/saulius/struct/CIF-dictionaries/cif_core.dic'
dictionary named 'cif_core.dic' version 2.4.1 from 2010-06-29.

Automatic conversion script
Id: cif_fix_enum 1527 2010-12-29 10:47:43Z saulius 
;
_cod_original_sg_symbol_H-M 'P 21/n'
_cod_original_formula_sum 'C32 H27 N4 O0.50'
_cod_database_code 4311334

loop_
_symmetry_equiv_pos_as_xyz
'x, y, z'
'-x+1/2, y+1/2, -z+1/2'
'-x, -y, -z'
'x-1/2, -y-1/2, z-1/2'

loop_
_atom_site_label
_atom_site_type_symbol
_atom_site_fract_x
_atom_site_fract_y
_atom_site_fract_z
_atom_site_U_iso_or_equiv
_atom_site_adp_type
_atom_site_occupancy
_atom_site_symmetry_multiplicity
_atom_site_calc_flag
_atom_site_refinement_flags
_atom_site_disorder_assembly
_atom_site_disorder_group
C1 C 0.13912(16) 0.16228(6) 0.07907(11) 0.0247(3) Uani 1 1 d . . .
C2 C 0.20093(16) 0.18774(6) 0.02859(11) 0.0265(4) Uani 1 1 d . . .
H2 H 0.2020 0.2199 0.0239 0.032 Uiso 1 1 calc R . .
C3 C 0.25999(17) 0.15709(6) -0.01311(11) 0.0282(4) Uani 1 1 d . . .
C4 C 0.23784(17) 0.11200(6) 0.01160(11) 0.0277(4) Uani 1 1 d . . .
H4 H 0.2688 0.0850 -0.0075 0.033 Uiso 1 1 calc R . .
C5 C 0.16325(16) 0.11416(6) 0.06841(11) 0.0248(3) Uani 1 1 d . . .
C6 C 0.06981(16) 0.17448(6) 0.13452(11) 0.0241(3) Uani 1 1 d . . .
C7 C 0.05870(16) 0.22232(6) 0.16215(11) 0.0253(4) Uani 1 1 d . . .
C8 C -0.0122(2) 0.25358(7) 0.10508(13) 0.0374(5) Uani 1 1 d . . .
H8 H -0.0589 0.2443 0.0483 0.045 Uiso 1 1 calc R . .
C9 C -0.0150(2) 0.29844(7) 0.13109(14) 0.0429(5) Uani 1 1 d . . .
H9 H -0.0642 0.3199 0.0923 0.051 Uiso 1 1 calc R . .
C10 C 0.05435(18) 0.31206(6) 0.21392(13) 0.0334(4) Uani 1 1 d . . .
C11 C 0.12378(18) 0.28067(7) 0.27214(14) 0.0362(4) Uani 1 1 d . . .
H11 H 0.1699 0.2899 0.3292 0.043 Uiso 1 1 calc R . .
C12 C 0.12478(18) 0.23592(6) 0.24592(13) 0.0335(4) Uani 1 1 d . . .
H12 H 0.1712 0.2141 0.2856 0.040 Uiso 1 1 calc R . .
C13 C 0.0522(2) 0.35918(7) 0.23997(15) 0.0416(5) Uani 1 1 d . . .
C14 C 0.10957(16) 0.08276(6) 0.11537(11) 0.0245(3) Uani 1 1 d . . .
C15 C 0.12449(16) 0.03252(6) 0.11076(10) 0.0251(4) Uani 1 1 d . . .
C16 C 0.23200(17) 0.01363(6) 0.10013(11) 0.0271(4) Uani 1 1 d . . .
H16 H 0.2986 0.0329 0.0993 0.033 Uiso 1 1 calc R . .
C17 C 0.24274(18) -0.03286(6) 0.09082(11) 0.0298(4) Uani 1 1 d . . .
H17 H 0.3162 -0.0454 0.0834 0.036 Uiso 1 1 calc R . .
C18 C 0.14532(18) -0.06132(6) 0.09244(11) 0.0291(4) Uani 1 1 d . . .
C19 C 0.03905(18) -0.04300(6) 0.10666(12) 0.0306(4) Uani 1 1 d . . .
H19 H -0.0262 -0.0624 0.1101 0.037 Uiso 1 1 calc R . .
C20 C 0.02952(17) 0.00339(6) 0.11569(12) 0.0291(4) Uani 1 1 d . . .
H20 H -0.0428 0.0158 0.1254 0.035 Uiso 1 1 calc R . .
C21 C 0.1554(2) -0.10973(7) 0.07834(13) 0.0373(4) Uani 1 1 d . . .
C22 C -0.07074(18) 0.15183(6) 0.21907(12) 0.0303(4) Uani 1 1 d . . .
C23 C -0.17908(19) 0.17145(7) 0.17410(14) 0.0390(5) Uani 1 1 d . . .
H23 H -0.1960 0.1771 0.1126 0.047 Uiso 1 1 calc R . .
C24 C -0.2634(2) 0.18281(7) 0.22006(16) 0.0451(5) Uani 1 1 d . . .
H24 H -0.3380 0.1969 0.1899 0.054 Uiso 1 1 calc R . .
C25 C -0.2402(2) 0.17394(7) 0.30825(16) 0.0474(6) Uani 1 1 d . . .
H25 H -0.2982 0.1819 0.3393 0.057 Uiso 1 1 calc R . .
C26 C -0.1332(3) 0.15366(10) 0.35149(17) 0.0607(7) Uani 1 1 d . . .
H26 H -0.1176 0.1469 0.4125 0.073 Uiso 1 1 calc R . .
C27 C -0.0470(2) 0.14277(9) 0.30691(15) 0.0511(6) Uani 1 1 d . . .
H27 H 0.0280 0.1291 0.3375 0.061 Uiso 1 1 calc R . .
C28 C 0.33990(19) 0.16879(6) -0.07337(13) 0.0346(4) Uani 1 1 d . . .
C29 C 0.3309(3) 0.21910(8) -0.0966(2) 0.0643(8) Uani 1 1 d . . .
H29A H 0.2454 0.2273 -0.1221 0.097 Uiso 1 1 calc R . .
H29B H 0.3774 0.2253 -0.1395 0.097 Uiso 1 1 calc R . .
H29C H 0.3643 0.2371 -0.0432 0.097 Uiso 1 1 calc R . .
C30 C 0.2944(2) 0.14302(10) -0.16072(15) 0.0536(6) Uani 1 1 d . . .
H30A H 0.3037 0.1102 -0.1497 0.080 Uiso 1 1 calc R . .
H30B H 0.3423 0.1522 -0.2011 0.080 Uiso 1 1 calc R . .
H30C H 0.2084 0.1502 -0.1871 0.080 Uiso 1 1 calc R . .
C31 C 0.4696(2) 0.15441(11) -0.02979(17) 0.0590(7) Uani 1 1 d . . .
H31A H 0.4997 0.1709 0.0259 0.089 Uiso 1 1 calc R . .
H31B H 0.5211 0.1614 -0.0689 0.089 Uiso 1 1 calc R . .
H31C H 0.4719 0.1216 -0.0182 0.089 Uiso 1 1 calc R . .
C32 C 0.41919(16) 0.04414(6) 0.31631(11) 0.0252(3) Uani 1 1 d . A .
N1 N 0.0482(2) 0.39649(6) 0.25964(15) 0.0558(6) Uani 1 1 d . . .
N2 N 0.01855(14) 0.14093(5) 0.17209(10) 0.0275(3) Uani 1 1 d . . .
N3 N 0.03695(14) 0.09555(5) 0.16442(10) 0.0280(3) Uani 1 1 d . . .
N4 N 0.1646(2) -0.14767(6) 0.06573(14) 0.0510(5) Uani 1 1 d . . .
C33 C 0.48832(16) 0.01455(6) 0.27828(11) 0.0266(4) Uani 1 1 d . A .
H33 H 0.4900 -0.0177 0.2824 0.032 Uiso 1 1 calc R . .
C34 C 0.55379(16) 0.04120(6) 0.23344(11) 0.0270(4) Uani 1 1 d . . .
C35 C 0.52566(16) 0.08764(6) 0.24146(11) 0.0270(4) Uani 1 1 d . A .
H35 H 0.5570 0.1126 0.2160 0.032 Uiso 1 1 calc R . .
C36 C 0.44416(16) 0.09036(6) 0.29305(11) 0.0249(3) Uani 1 1 d . . .
C37 C 0.34597(16) 0.03798(6) 0.37274(11) 0.0252(4) Uani 1 1 d . . .
C38 C 0.31713(16) -0.00829(6) 0.39906(11) 0.0253(3) Uani 1 1 d . A .
C39 C 0.26702(18) -0.03903(6) 0.33230(11) 0.0307(4) Uani 1 1 d . . .
H39 H 0.2462 -0.0292 0.2726 0.037 Uiso 1 1 calc R A .
C40 C 0.24710(18) -0.08367(6) 0.35162(12) 0.0331(4) Uani 1 1 d . A .
H40 H 0.2124 -0.1044 0.3055 0.040 Uiso 1 1 calc R . .
C41 C 0.27811(17) -0.09808(6) 0.43906(12) 0.0297(4) Uani 1 1 d . . .
C42 C 0.32670(17) -0.06722(6) 0.50722(12) 0.0307(4) Uani 1 1 d . A .
H42 H 0.3465 -0.0769 0.5670 0.037 Uiso 1 1 calc R . .
C43 C 0.34550(17) -0.02268(6) 0.48681(11) 0.0288(4) Uani 1 1 d . . .
H43 H 0.3780 -0.0016 0.5328 0.035 Uiso 1 1 calc R A .
C44 C 0.2624(2) -0.14539(7) 0.45799(13) 0.0368(4) Uani 1 1 d . A .
C45 C 0.39414(16) 0.12615(6) 0.33070(11) 0.0254(4) Uani 1 1 d . A .
C46 C 0.41580(16) 0.17450(6) 0.31155(11) 0.0262(4) Uani 1 1 d . . .
C47 C 0.40291(16) 0.18806(6) 0.22449(12) 0.0287(4) Uani 1 1 d . A .
H47 H 0.3835 0.1662 0.1784 0.034 Uiso 1 1 calc R . .
C48 C 0.41815(17) 0.23301(6) 0.20501(13) 0.0321(4) Uani 1 1 d . . .
H48 H 0.4075 0.2422 0.1456 0.038 Uiso 1 1 calc R A .
C49 C 0.44920(17) 0.26491(6) 0.27285(13) 0.0323(4) Uani 1 1 d . A .
C50 C 0.46496(19) 0.25154(6) 0.36011(13) 0.0362(4) Uani 1 1 d . . .
H50 H 0.4873 0.2732 0.4064 0.043 Uiso 1 1 calc R A .
C51 C 0.44787(18) 0.20663(6) 0.37881(12) 0.0331(4) Uani 1 1 d . A .
H51 H 0.4581 0.1975 0.4382 0.040 Uiso 1 1 calc R . .
C52 C 0.46520(19) 0.31205(7) 0.25285(15) 0.0403(5) Uani 1 1 d . . .
C53 C 0.22268(18) 0.07289(6) 0.46247(12) 0.0323(4) Uani 1 1 d . . .
C54 C 0.1067(2) 0.05529(7) 0.43099(15) 0.0416(5) Uani 1 1 d . A .
H54 H 0.0804 0.0431 0.3731 0.050 Uiso 1 1 calc R . .
C55 C 0.0291(2) 0.05573(8) 0.4858(2) 0.0561(6) Uani 1 1 d . . .
H55 H -0.0509 0.0437 0.4653 0.067 Uiso 1 1 calc R A .
C56 C 0.0675(3) 0.07345(9) 0.5697(2) 0.0649(8) Uani 1 1 d . A .
H56 H 0.0133 0.0742 0.6062 0.078 Uiso 1 1 calc R . .
C57 C 0.1838(3) 0.09004(9) 0.60079(17) 0.0609(7) Uani 1 1 d . . .
H57 H 0.2103 0.1017 0.6591 0.073 Uiso 1 1 calc R A .
C58 C 0.2627(2) 0.08972(7) 0.54718(14) 0.0450(5) Uani 1 1 d . A .
H58 H 0.3434 0.1010 0.5686 0.054 Uiso 1 1 calc R . .
C59A C 0.64649(19) 0.02390(7) 0.18765(14) 0.0367(4) Uani 0.463(7) 1 d P A 1
C60A C 0.5680(5) -0.0093(2) 0.1062(4) 0.0495(17) Uani 0.463(7) 1 d P A 1
H60A H 0.5357 -0.0355 0.1313 0.074 Uiso 0.463(7) 1 calc PR A 1
H60B H 0.6217 -0.0200 0.0711 0.074 Uiso 0.463(7) 1 calc PR A 1
H60C H 0.5004 0.0080 0.0685 0.074 Uiso 0.463(7) 1 calc PR A 1
C61A C 0.7380(6) -0.0055(3) 0.2431(4) 0.058(2) Uani 0.463(7) 1 d P A 1
H61A H 0.7858 0.0119 0.2938 0.087 Uiso 0.463(7) 1 calc PR A 1
H61B H 0.7921 -0.0171 0.2090 0.087 Uiso 0.463(7) 1 calc PR A 1
H61C H 0.6980 -0.0310 0.2639 0.087 Uiso 0.463(7) 1 calc PR A 1
C62A C 0.6913(19) 0.0607(8) 0.1384(13) 0.050(4) Uani 0.463(7) 1 d P A 1
H62A H 0.6220 0.0786 0.1046 0.076 Uiso 0.463(7) 1 calc PR A 1
H62B H 0.7336 0.0470 0.0982 0.076 Uiso 0.463(7) 1 calc PR A 1
H62C H 0.7476 0.0805 0.1804 0.076 Uiso 0.463(7) 1 calc PR A 1
C59B C 0.64649(19) 0.02390(7) 0.18765(14) 0.0367(4) Uani 0.537(7) 1 d P A 2
C60B C 0.7781(4) 0.0288(2) 0.2654(3) 0.0547(16) Uani 0.537(7) 1 d P A 2
H60D H 0.7747 0.0108 0.3170 0.082 Uiso 0.537(7) 1 calc PR A 2
H60E H 0.7922 0.0608 0.2824 0.082 Uiso 0.537(7) 1 calc PR A 2
H60F H 0.8448 0.0178 0.2424 0.082 Uiso 0.537(7) 1 calc PR A 2
C61B C 0.6328(6) -0.02314(15) 0.1634(4) 0.0555(18) Uani 0.537(7) 1 d P A 2
H61D H 0.6346 -0.0415 0.2157 0.083 Uiso 0.537(7) 1 calc PR A 2
H61E H 0.6996 -0.0324 0.1389 0.083 Uiso 0.537(7) 1 calc PR A 2
H61F H 0.5548 -0.0276 0.1192 0.083 Uiso 0.537(7) 1 calc PR A 2
C62B C 0.6617(18) 0.0556(7) 0.1170(12) 0.054(4) Uani 0.537(7) 1 d P A 2
H62D H 0.7324 0.0462 0.0969 0.081 Uiso 0.537(7) 1 calc PR A 2
H62E H 0.6745 0.0866 0.1406 0.081 Uiso 0.537(7) 1 calc PR A 2
H62F H 0.5884 0.0547 0.0674 0.081 Uiso 0.537(7) 1 calc PR A 2
N5 N 0.2513(2) -0.18320(6) 0.47118(13) 0.0505(5) Uani 1 1 d . . .
N6 N 0.30322(14) 0.07543(5) 0.40536(9) 0.0277(3) Uani 1 1 d . A .
N7 N 0.32593(14) 0.11965(5) 0.38635(10) 0.0287(3) Uani 1 1 d . . .
N8 N 0.47924(19) 0.34931(6) 0.23721(16) 0.0571(6) Uani 1 1 d . A .
O1A O 0.2403 0.2007 0.4657 0.077 Uani 0.50 1 d P B 3
H1A H 0.2363 0.1752 0.4410 0.116 Uiso 0.50 1 d PR B 3
C71A C 0.1249 0.2109 0.4829 0.121 Uani 0.50 1 d P B 3
H71A H 0.0644 0.1878 0.4539 0.145 Uiso 0.50 1 calc PR B 3
H71B H 0.0959 0.2408 0.4566 0.145 Uiso 0.50 1 calc PR B 3
C72A C 0.1325 0.2120 0.5774 0.111 Uani 0.50 1 d P B 3
H72A H 0.1452 0.1811 0.6015 0.167 Uiso 0.50 1 calc PR B 3
H72B H 0.0565 0.2243 0.5860 0.167 Uiso 0.50 1 calc PR B 3
H72C H 0.2008 0.2314 0.6080 0.167 Uiso 0.50 1 calc PR B 3
O1B O 0.2403 0.2007 0.4657 0.077 Uani 0.50 1 d P C 4
H1B H 0.2245 0.2161 0.4191 0.116 Uiso 0.50 1 d PR C 4
C71B C 0.1298 0.1917 0.4899 0.121 Uani 0.50 1 d P C 4
H71C H 0.1273 0.1597 0.5090 0.145 Uiso 0.50 1 calc PR C 4
H71D H 0.0578 0.1976 0.4397 0.145 Uiso 0.50 1 calc PR C 4
C72B C 0.1323 0.2229 0.5628 0.111 Uani 0.50 1 d P C 4
H72D H 0.1902 0.2117 0.6166 0.167 Uiso 0.50 1 calc PR C 4
H72E H 0.0508 0.2247 0.5723 0.167 Uiso 0.50 1 calc PR C 4
H72F H 0.1574 0.2531 0.5484 0.167 Uiso 0.50 1 calc PR C 4

loop_
_atom_site_aniso_label
_atom_site_aniso_U_11
_atom_site_aniso_U_22
_atom_site_aniso_U_33
_atom_site_aniso_U_23
_atom_site_aniso_U_13
_atom_site_aniso_U_12
C1 0.0275(9) 0.0221(8) 0.0244(8) -0.0014(6) 0.0069(7) 0.0005(7)
C2 0.0317(9) 0.0219(8) 0.0280(8) 0.0008(6) 0.0115(7) 0.0004(7)
C3 0.0324(10) 0.0263(9) 0.0282(8) 0.0009(7) 0.0123(7) 0.0015(7)
C4 0.0347(10) 0.0226(8) 0.0291(8) -0.0014(6) 0.0139(7) 0.0025(7)
C5 0.0284(9) 0.0210(8) 0.0246(8) -0.0021(6) 0.0068(7) 0.0002(7)
C6 0.0259(9) 0.0214(8) 0.0260(8) 0.0002(6) 0.0087(7) 0.0005(6)
C7 0.0282(9) 0.0216(8) 0.0304(8) 0.0000(6) 0.0151(7) -0.0002(7)
C8 0.0537(13) 0.0293(10) 0.0293(9) 0.0009(7) 0.0112(9) 0.0067(9)
C9 0.0643(15) 0.0269(10) 0.0406(11) 0.0079(8) 0.0196(10) 0.0120(9)
C10 0.0415(11) 0.0217(8) 0.0463(11) -0.0034(7) 0.0280(9) -0.0015(8)
C11 0.0320(10) 0.0340(10) 0.0427(11) -0.0111(8) 0.0101(8) 0.0006(8)
C12 0.0322(10) 0.0293(9) 0.0381(10) -0.0024(7) 0.0076(8) 0.0063(8)
C13 0.0504(13) 0.0283(10) 0.0572(13) -0.0016(9) 0.0333(11) -0.0033(9)
C14 0.0258(9) 0.0224(8) 0.0259(8) -0.0009(6) 0.0080(7) 0.0004(6)
C15 0.0315(9) 0.0222(8) 0.0218(8) 0.0008(6) 0.0077(7) 0.0009(7)
C16 0.0312(9) 0.0246(8) 0.0267(8) 0.0024(6) 0.0098(7) -0.0002(7)
C17 0.0357(10) 0.0265(9) 0.0288(9) 0.0025(7) 0.0113(7) 0.0062(7)
C18 0.0408(11) 0.0211(8) 0.0245(8) 0.0003(6) 0.0070(7) 0.0019(7)
C19 0.0336(10) 0.0250(9) 0.0328(9) 0.0006(7) 0.0080(8) -0.0052(7)
C20 0.0301(9) 0.0267(9) 0.0319(9) 0.0005(7) 0.0109(7) 0.0011(7)
C21 0.0454(12) 0.0283(10) 0.0366(10) 0.0000(8) 0.0079(9) 0.0022(8)
C22 0.0368(10) 0.0199(8) 0.0408(10) -0.0024(7) 0.0219(8) -0.0010(7)
C23 0.0353(11) 0.0392(11) 0.0464(11) -0.0006(9) 0.0177(9) -0.0010(8)
C24 0.0337(11) 0.0391(11) 0.0697(15) -0.0026(10) 0.0264(11) 0.0020(9)
C25 0.0510(14) 0.0391(11) 0.0664(15) -0.0117(10) 0.0405(12) -0.0040(10)
C26 0.0699(18) 0.0760(18) 0.0487(13) 0.0075(12) 0.0376(13) 0.0171(14)
C27 0.0546(14) 0.0616(15) 0.0456(12) 0.0111(10) 0.0283(11) 0.0192(11)
C28 0.0416(11) 0.0306(10) 0.0393(10) 0.0044(8) 0.0239(9) 0.0034(8)
C29 0.090(2) 0.0413(13) 0.0861(19) 0.0142(12) 0.0664(17) 0.0054(13)
C30 0.0508(14) 0.0788(17) 0.0385(11) -0.0022(11) 0.0249(10) -0.0011(12)
C31 0.0354(13) 0.095(2) 0.0494(13) 0.0164(13) 0.0166(10) -0.0038(12)
C32 0.0267(9) 0.0244(8) 0.0234(8) -0.0005(6) 0.0047(7) -0.0022(7)
N1 0.0731(14) 0.0251(9) 0.0847(15) -0.0083(9) 0.0478(12) -0.0034(9)
N2 0.0330(8) 0.0206(7) 0.0332(8) 0.0002(6) 0.0161(6) 0.0020(6)
N3 0.0338(8) 0.0202(7) 0.0334(8) -0.0013(6) 0.0146(6) 0.0003(6)
N4 0.0642(13) 0.0234(9) 0.0629(12) -0.0039(8) 0.0127(10) 0.0023(8)
C33 0.0312(9) 0.0215(8) 0.0272(8) -0.0008(6) 0.0080(7) -0.0008(7)
C34 0.0275(9) 0.0257(8) 0.0283(8) -0.0009(7) 0.0086(7) -0.0002(7)
C35 0.0291(9) 0.0234(8) 0.0300(8) 0.0015(6) 0.0108(7) -0.0007(7)
C36 0.0271(9) 0.0216(8) 0.0256(8) -0.0003(6) 0.0060(7) -0.0014(7)
C37 0.0282(9) 0.0241(8) 0.0222(8) -0.0002(6) 0.0047(7) -0.0018(7)
C38 0.0246(9) 0.0255(8) 0.0274(8) 0.0003(6) 0.0097(7) -0.0019(7)
C39 0.0380(10) 0.0312(9) 0.0238(8) 0.0001(7) 0.0098(7) -0.0065(8)
C40 0.0409(11) 0.0306(9) 0.0304(9) -0.0054(7) 0.0139(8) -0.0104(8)
C41 0.0320(10) 0.0261(9) 0.0354(9) 0.0029(7) 0.0165(8) -0.0008(7)
C42 0.0327(10) 0.0331(10) 0.0272(8) 0.0052(7) 0.0096(7) 0.0016(8)
C43 0.0309(10) 0.0297(9) 0.0259(8) -0.0020(7) 0.0076(7) -0.0023(7)
C44 0.0457(12) 0.0317(10) 0.0387(10) 0.0013(8) 0.0210(9) -0.0006(8)
C45 0.0273(9) 0.0235(8) 0.0255(8) -0.0005(6) 0.0072(7) 0.0000(7)
C46 0.0247(9) 0.0242(8) 0.0314(9) 0.0009(7) 0.0102(7) 0.0020(7)
C47 0.0288(9) 0.0271(9) 0.0311(9) 0.0001(7) 0.0094(7) 0.0026(7)
C48 0.0313(10) 0.0310(9) 0.0357(9) 0.0067(7) 0.0121(8) 0.0035(7)
C49 0.0267(9) 0.0240(9) 0.0463(11) 0.0050(7) 0.0100(8) 0.0021(7)
C50 0.0405(11) 0.0262(9) 0.0409(10) -0.0047(8) 0.0091(9) -0.0016(8)
C51 0.0400(11) 0.0286(9) 0.0315(9) -0.0018(7) 0.0113(8) 0.0005(8)
C52 0.0333(11) 0.0303(11) 0.0554(12) 0.0052(9) 0.0088(9) 0.0021(8)
C53 0.0397(11) 0.0268(9) 0.0358(9) 0.0024(7) 0.0194(8) 0.0019(8)
C54 0.0402(12) 0.0357(11) 0.0527(12) 0.0043(9) 0.0191(10) 0.0020(9)
C55 0.0459(14) 0.0470(13) 0.0866(19) 0.0144(12) 0.0371(13) 0.0054(11)
C56 0.085(2) 0.0518(15) 0.0820(19) 0.0135(13) 0.0636(17) 0.0132(14)
C57 0.100(2) 0.0470(14) 0.0517(14) -0.0032(11) 0.0474(15) 0.0027(14)
C58 0.0649(15) 0.0366(11) 0.0403(11) -0.0037(9) 0.0257(10) -0.0044(10)
C59A 0.0409(11) 0.0287(9) 0.0488(11) 0.0046(8) 0.0262(9) 0.0068(8)
C60A 0.045(3) 0.054(3) 0.059(4) -0.028(3) 0.030(3) -0.007(2)
C61A 0.050(3) 0.071(5) 0.058(3) 0.015(3) 0.022(3) 0.029(3)
C62A 0.061(8) 0.033(5) 0.078(12) -0.001(6) 0.055(8) 0.003(5)
C59B 0.0409(11) 0.0287(9) 0.0488(11) 0.0046(8) 0.0262(9) 0.0068(8)
C60B 0.037(2) 0.083(4) 0.047(2) -0.003(2) 0.017(2) 0.012(2)
C61B 0.069(4) 0.034(2) 0.080(4) -0.013(2) 0.050(4) -0.006(2)
C62B 0.089(10) 0.041(6) 0.047(5) 0.003(4) 0.045(5) 0.010(6)
N5 0.0766(14) 0.0286(9) 0.0549(11) 0.0048(8) 0.0324(10) -0.0037(9)
N6 0.0328(8) 0.0228(7) 0.0299(7) -0.0009(6) 0.0129(6) -0.0016(6)
N7 0.0348(8) 0.0227(7) 0.0307(7) 0.0000(6) 0.0123(6) -0.0003(6)
N8 0.0478(12) 0.0296(10) 0.0896(16) 0.0156(10) 0.0108(11) 0.0001(8)
O1A 0.071 0.089 0.075 -0.014 0.025 0.007
C71A 0.068 0.217 0.075 -0.010 0.017 0.068
C72A 0.116 0.138 0.097 0.000 0.059 0.023
O1B 0.071 0.089 0.075 -0.014 0.025 0.007
C71B 0.068 0.217 0.075 -0.010 0.017 0.068
C72B 0.116 0.138 0.097 0.000 0.059 0.023

loop_
_atom_type_symbol
_atom_type_description
_atom_type_scat_dispersion_real
_atom_type_scat_dispersion_imag
_atom_type_scat_source
C C 0.0033 0.0016 'International Tables Vol C Tables 4.2.6.8 and 6.1.1.4'
H H 0.0000 0.0000 'International Tables Vol C Tables 4.2.6.8 and 6.1.1.4'
N N 0.0061 0.0033 'International Tables Vol C Tables 4.2.6.8 and 6.1.1.4'
O O 0.0106 0.0060 'International Tables Vol C Tables 4.2.6.8 and 6.1.1.4'

loop_
_geom_angle_atom_site_label_1
_geom_angle_atom_site_label_2
_geom_angle_atom_site_label_3
_geom_angle
_geom_angle_site_symmetry_1
_geom_angle_site_symmetry_3
_geom_angle_publ_flag
C6 C1 C2 132.76(16) . . ?
C6 C1 C5 118.99(15) . . ?
C2 C1 C5 108.19(15) . . ?
C3 C2 C1 107.44(15) . . ?
C3 C2 H2 126.3 . . ?
C1 C2 H2 126.3 . . ?
C2 C3 C4 109.36(15) . . ?
C2 C3 C28 126.47(16) . . ?
C4 C3 C28 124.14(16) . . ?
C5 C4 C3 108.47(15) . . ?
C5 C4 H4 125.8 . . ?
C3 C4 H4 125.8 . . ?
C4 C5 C14 136.72(16) . . ?
C4 C5 C1 106.53(15) . . ?
C14 C5 C1 116.75(15) . . ?
N2 C6 C1 118.31(15) . . ?
N2 C6 C7 118.62(14) . . ?
C1 C6 C7 122.79(15) . . ?
C8 C7 C12 119.87(16) . . ?
C8 C7 C6 121.25(16) . . ?
C12 C7 C6 118.83(16) . . ?
C7 C8 C9 119.77(18) . . ?
C7 C8 H8 120.1 . . ?
C9 C8 H8 120.1 . . ?
C8 C9 C10 119.99(19) . . ?
C8 C9 H9 120.0 . . ?
C10 C9 H9 120.0 . . ?
C11 C10 C9 120.48(17) . . ?
C11 C10 C13 119.96(19) . . ?
C9 C10 C13 119.55(19) . . ?
C12 C11 C10 119.03(18) . . ?
C12 C11 H11 120.5 . . ?
C10 C11 H11 120.5 . . ?
C11 C12 C7 120.80(18) . . ?
C11 C12 H12 119.6 . . ?
C7 C12 H12 119.6 . . ?
N1 C13 C10 178.7(3) . . ?
N3 C14 C5 122.72(15) . . ?
N3 C14 C15 113.94(15) . . ?
C5 C14 C15 123.27(15) . . ?
C16 C15 C20 118.66(16) . . ?
C16 C15 C14 121.04(15) . . ?
C20 C15 C14 120.29(16) . . ?
C17 C16 C15 120.77(17) . . ?
C17 C16 H16 119.6 . . ?
C15 C16 H16 119.6 . . ?
C16 C17 C18 119.82(17) . . ?
C16 C17 H17 120.1 . . ?
C18 C17 H17 120.1 . . ?
C17 C18 C19 119.94(16) . . ?
C17 C18 C21 119.35(18) . . ?
C19 C18 C21 120.71(17) . . ?
C20 C19 C18 119.58(17) . . ?
C20 C19 H19 120.2 . . ?
C18 C19 H19 120.2 . . ?
C19 C20 C15 121.14(17) . . ?
C19 C20 H20 119.4 . . ?
C15 C20 H20 119.4 . . ?
N4 C21 C18 178.4(2) . . ?
C27 C22 C23 120.80(18) . . ?
C27 C22 N2 120.02(18) . . ?
C23 C22 N2 119.18(17) . . ?
C22 C23 C24 118.9(2) . . ?
C22 C23 H23 120.5 . . ?
C24 C23 H23 120.5 . . ?
C25 C24 C23 120.6(2) . . ?
C25 C24 H24 119.7 . . ?
C23 C24 H24 119.7 . . ?
C26 C25 C24 119.7(2) . . ?
C26 C25 H25 120.2 . . ?
C24 C25 H25 120.2 . . ?
C25 C26 C27 120.5(2) . . ?
C25 C26 H26 119.8 . . ?
C27 C26 H26 119.8 . . ?
C22 C27 C26 119.5(2) . . ?
C22 C27 H27 120.3 . . ?
C26 C27 H27 120.3 . . ?
C31 C28 C3 109.22(16) . . ?
C31 C28 C29 112.1(2) . . ?
C3 C28 C29 110.95(16) . . ?
C31 C28 C30 108.82(19) . . ?
C3 C28 C30 109.44(17) . . ?
C29 C28 C30 106.3(2) . . ?
C28 C29 H29A 109.5 . . ?
C28 C29 H29B 109.5 . . ?
H29A C29 H29B 109.5 . . ?
C28 C29 H29C 109.5 . . ?
H29A C29 H29C 109.5 . . ?
H29B C29 H29C 109.5 . . ?
C28 C30 H30A 109.5 . . ?
C28 C30 H30B 109.5 . . ?
H30A C30 H30B 109.5 . . ?
C28 C30 H30C 109.5 . . ?
H30A C30 H30C 109.5 . . ?
H30B C30 H30C 109.5 . . ?
C28 C31 H31A 109.5 . . ?
C28 C31 H31B 109.5 . . ?
H31A C31 H31B 109.5 . . ?
C28 C31 H31C 109.5 . . ?
H31A C31 H31C 109.5 . . ?
H31B C31 H31C 109.5 . . ?
C37 C32 C33 133.86(16) . . ?
C37 C32 C36 118.42(15) . . ?
C33 C32 C36 107.49(15) . . ?
C6 N2 N3 125.34(14) . . ?
C6 N2 C22 120.32(14) . . ?
N3 N2 C22 114.15(13) . . ?
C14 N3 N2 117.64(14) . . ?
C34 C33 C32 107.63(15) . . ?
C34 C33 H33 126.2 . . ?
C32 C33 H33 126.2 . . ?
C33 C34 C35 109.38(15) . . ?
C33 C34 C59A 125.87(16) . . ?
C35 C34 C59A 124.66(16) . . ?
C36 C35 C34 108.06(15) . . ?
C36 C35 H35 126.0 . . ?
C34 C35 H35 126.0 . . ?
C35 C36 C45 134.50(16) . . ?
C35 C36 C32 107.43(15) . . ?
C45 C36 C32 117.78(15) . . ?
N6 C37 C32 118.34(15) . . ?
N6 C37 C38 120.59(15) . . ?
C32 C37 C38 121.05(15) . . ?
C39 C38 C43 119.37(16) . . ?
C39 C38 C37 117.56(15) . . ?
C43 C38 C37 122.93(15) . . ?
C40 C39 C38 120.76(16) . . ?
C40 C39 H39 119.6 . . ?
C38 C39 H39 119.6 . . ?
C39 C40 C41 119.61(17) . . ?
C39 C40 H40 120.2 . . ?
C41 C40 H40 120.2 . . ?
C40 C41 C42 120.24(16) . . ?
C40 C41 C44 118.98(17) . . ?
C42 C41 C44 120.76(17) . . ?
C43 C42 C41 119.41(16) . . ?
C43 C42 H42 120.3 . . ?
C41 C42 H42 120.3 . . ?
C42 C43 C38 120.58(16) . . ?
C42 C43 H43 119.7 . . ?
C38 C43 H43 119.7 . . ?
N5 C44 C41 178.2(2) . . ?
N7 C45 C36 123.05(15) . . ?
N7 C45 C46 115.35(15) . . ?
C36 C45 C46 121.59(15) . . ?
C51 C46 C47 119.30(16) . . ?
C51 C46 C45 121.23(16) . . ?
C47 C46 C45 119.48(15) . . ?
C48 C47 C46 120.37(17) . . ?
C48 C47 H47 119.8 . . ?
C46 C47 H47 119.8 . . ?
C47 C48 C49 119.75(17) . . ?
C47 C48 H48 120.1 . . ?
C49 C48 H48 120.1 . . ?
C50 C49 C48 120.30(17) . . ?
C50 C49 C52 119.70(18) . . ?
C48 C49 C52 120.01(18) . . ?
C51 C50 C49 119.52(18) . . ?
C51 C50 H50 120.2 . . ?
C49 C50 H50 120.2 . . ?
C50 C51 C46 120.74(17) . . ?
C50 C51 H51 119.6 . . ?
C46 C51 H51 119.6 . . ?
N8 C52 C49 179.2(2) . . ?
C58 C53 C54 121.17(19) . . ?
C58 C53 N6 118.74(18) . . ?
C54 C53 N6 120.06(17) . . ?
C53 C54 C55 118.7(2) . . ?
C53 C54 H54 120.7 . . ?
C55 C54 H54 120.7 . . ?
C56 C55 C54 120.4(3) . . ?
C56 C55 H55 119.8 . . ?
C54 C55 H55 119.8 . . ?
C57 C56 C55 120.4(2) . . ?
C57 C56 H56 119.8 . . ?
C55 C56 H56 119.8 . . ?
C56 C57 C58 120.0(2) . . ?
C56 C57 H57 120.0 . . ?
C58 C57 H57 120.0 . . ?
C53 C58 C57 119.3(2) . . ?
C53 C58 H58 120.3 . . ?
C57 C58 H58 120.3 . . ?
C61A C59A C62A 116.8(9) . . ?
C61A C59A C34 113.2(3) . . ?
C62A C59A C34 112.4(8) . . ?
C61A C59A C60A 105.3(4) . . ?
C62A C59A C60A 102.3(7) . . ?
C34 C59A C60A 105.3(2) . . ?
H60D C60B H60E 109.5 . . ?
H60D C60B H60F 109.5 . . ?
H60E C60B H60F 109.5 . . ?
H61D C61B H61E 109.5 . . ?
H61D C61B H61F 109.5 . . ?
H61E C61B H61F 109.5 . . ?
H62D C62B H62E 109.5 . . ?
H62D C62B H62F 109.5 . . ?
H62E C62B H62F 109.5 . . ?
C37 N6 N7 125.25(14) . . ?
C37 N6 C53 122.90(14) . . ?
N7 N6 C53 111.81(13) . . ?
C45 N7 N6 117.14(14) . . ?
C71A O1A H1A 109.5 . . ?
C71A O1A H1B 93.2 . . ?
H1A O1A H1B 96.2 . . ?
O1A C71A C72A 112.7 . . ?
O1A C71A H71A 109.1 . . ?
C72A C71A H71A 109.1 . . ?
O1A C71A H71B 109.1 . . ?
C72A C71A H71B 109.1 . . ?
H71A C71A H71B 107.8 . . ?
C71A C72A H72A 109.5 . . ?
C71A C72A H72B 109.5 . . ?
H72A C72A H72B 109.5 . . ?
C71A C72A H72C 109.5 . . ?
H72A C72A H72C 109.5 . . ?
H72B C72A H72C 109.5 . . ?
C71B O1B H1A 90.9 . . ?
C71B O1B H1B 109.5 . . ?
H1A O1B H1B 96.2 . . ?
O1B C71B C72B 105.0 . . ?
O1B C71B H71C 110.7 . . ?
C72B C71B H71C 110.7 . . ?
O1B C71B H71D 110.7 . . ?
C72B C71B H71D 110.7 . . ?
H71C C71B H71D 108.8 . . ?
C71B C72B H72D 109.5 . . ?
C71B C72B H72E 109.5 . . ?
H72D C72B H72E 109.5 . . ?
C71B C72B H72F 109.5 . . ?
H72D C72B H72F 109.5 . . ?
H72E C72B H72F 109.5 . . ?

loop_
_geom_bond_atom_site_label_1
_geom_bond_atom_site_label_2
_geom_bond_distance
_geom_bond_site_symmetry_2
_geom_bond_publ_flag
C1 C6 1.372(2) . ?
C1 C2 1.410(2) . ?
C1 C5 1.460(2) . ?
C2 C3 1.390(2) . ?
C2 H2 0.9500 . ?
C3 C4 1.424(2) . ?
C3 C28 1.520(2) . ?
C4 C5 1.390(2) . ?
C4 H4 0.9500 . ?
C5 C14 1.420(2) . ?
C6 N2 1.360(2) . ?
C6 C7 1.488(2) . ?
C7 C8 1.384(3) . ?
C7 C12 1.391(3) . ?
C8 C9 1.384(3) . ?
C8 H8 0.9500 . ?
C9 C10 1.390(3) . ?
C9 H9 0.9500 . ?
C10 C11 1.389(3) . ?
C10 C13 1.447(3) . ?
C11 C12 1.380(3) . ?
C11 H11 0.9500 . ?
C12 H12 0.9500 . ?
C13 N1 1.144(3) . ?
C14 N3 1.328(2) . ?
C14 C15 1.491(2) . ?
C15 C16 1.395(2) . ?
C15 C20 1.399(3) . ?
C16 C17 1.384(2) . ?
C16 H16 0.9500 . ?
C17 C18 1.396(3) . ?
C17 H17 0.9500 . ?
C18 C19 1.397(3) . ?
C18 C21 1.450(3) . ?
C19 C20 1.379(2) . ?
C19 H19 0.9500 . ?
C20 H20 0.9500 . ?
C21 N4 1.143(3) . ?
C22 C27 1.362(3) . ?
C22 C23 1.375(3) . ?
C22 N2 1.445(2) . ?
C23 C24 1.390(3) . ?
C23 H23 0.9500 . ?
C24 C25 1.367(3) . ?
C24 H24 0.9500 . ?
C25 C26 1.363(4) . ?
C25 H25 0.9500 . ?
C26 C27 1.389(3) . ?
C26 H26 0.9500 . ?
C27 H27 0.9500 . ?
C28 C31 1.513(3) . ?
C28 C29 1.521(3) . ?
C28 C30 1.534(3) . ?
C29 H29A 0.9800 . ?
C29 H29B 0.9800 . ?
C29 H29C 0.9800 . ?
C30 H30A 0.9800 . ?
C30 H30B 0.9800 . ?
C30 H30C 0.9800 . ?
C31 H31A 0.9800 . ?
C31 H31B 0.9800 . ?
C31 H31C 0.9800 . ?
C32 C37 1.384(2) . ?
C32 C33 1.410(2) . ?
C32 C36 1.455(2) . ?
N2 N3 1.361(2) . ?
C33 C34 1.397(2) . ?
C33 H33 0.9500 . ?
C34 C35 1.416(2) . ?
C34 C59A 1.517(2) . ?
C35 C36 1.390(2) . ?
C35 H35 0.9500 . ?
C36 C45 1.402(2) . ?
C37 N6 1.360(2) . ?
C37 C38 1.485(2) . ?
C38 C39 1.388(2) . ?
C38 C43 1.397(2) . ?
C39 C40 1.380(3) . ?
C39 H39 0.9500 . ?
C40 C41 1.392(3) . ?
C40 H40 0.9500 . ?
C41 C42 1.401(3) . ?
C41 C44 1.444(3) . ?
C42 C43 1.379(3) . ?
C42 H42 0.9500 . ?
C43 H43 0.9500 . ?
C44 N5 1.145(3) . ?
C45 N7 1.331(2) . ?
C45 C46 1.488(2) . ?
C46 C51 1.393(3) . ?
C46 C47 1.397(2) . ?
C47 C48 1.379(3) . ?
C47 H47 0.9500 . ?
C48 C49 1.394(3) . ?
C48 H48 0.9500 . ?
C49 C50 1.393(3) . ?
C49 C52 1.444(3) . ?
C50 C51 1.378(3) . ?
C50 H50 0.9500 . ?
C51 H51 0.9500 . ?
C52 N8 1.144(3) . ?
C53 C58 1.380(3) . ?
C53 C54 1.382(3) . ?
C53 N6 1.448(2) . ?
C54 C55 1.391(3) . ?
C54 H54 0.9500 . ?
C55 C56 1.377(4) . ?
C55 H55 0.9500 . ?
C56 C57 1.373(4) . ?
C56 H56 0.9500 . ?
C57 C58 1.388(3) . ?
C57 H57 0.9500 . ?
C58 H58 0.9500 . ?
C59A C61A 1.452(5) . ?
C59A C62A 1.50(2) . ?
C59A C60A 1.669(6) . ?
C60A H60A 0.9800 . ?
C60A H60B 0.9800 . ?
C60A H60C 0.9800 . ?
C61A H61A 0.9800 . ?
C61A H61B 0.9800 . ?
C61A H61C 0.9800 . ?
C62A H62A 0.9800 . ?
C62A H62B 0.9800 . ?
C62A H62C 0.9800 . ?
C60B H60D 0.9800 . ?
C60B H60E 0.9800 . ?
C60B H60F 0.9800 . ?
C61B H61D 0.9800 . ?
C61B H61E 0.9800 . ?
C61B H61F 0.9800 . ?
C62B H62D 0.9800 . ?
C62B H62E 0.9800 . ?
C62B H62F 0.9800 . ?
N6 N7 1.375(2) . ?
O1A C71A 1.4436 . ?
O1A H1A 0.8400 . ?
O1A H1B 0.8400 . ?
C71A C72A 1.4686 . ?
C71A H71A 0.9900 . ?
C71A H71B 0.9900 . ?
C72A H72A 0.9800 . ?
C72A H72B 0.9800 . ?
C72A H72C 0.9800 . ?
O1B C71B 1.4351 . ?
O1B H1A 0.8400 . ?
O1B H1B 0.8400 . ?
C71B C72B 1.4637 . ?
C71B H71C 0.9900 . ?
C71B H71D 0.9900 . ?
C72B H72D 0.9800 . ?
C72B H72E 0.9800 . ?
C72B H72F 0.9800 . ?

loop_
_geom_torsion_atom_site_label_1
_geom_torsion_atom_site_label_2
_geom_torsion_atom_site_label_3
_geom_torsion_atom_site_label_4
_geom_torsion
_geom_torsion_site_symmetry_1
_geom_torsion_site_symmetry_2
_geom_torsion_site_symmetry_3
_geom_torsion_site_symmetry_4
_geom_torsion_publ_flag
C6 C1 C2 C3 178.06(19) . . . . ?
C5 C1 C2 C3 0.8(2) . . . . ?
C1 C2 C3 C4 -0.9(2) . . . . ?
C1 C2 C3 C28 -178.92(18) . . . . ?
C2 C3 C4 C5 0.7(2) . . . . ?
C28 C3 C4 C5 178.73(17) . . . . ?
C3 C4 C5 C14 -179.77(19) . . . . ?
C3 C4 C5 C1 -0.2(2) . . . . ?
C6 C1 C5 C4 -178.09(16) . . . . ?
C2 C1 C5 C4 -0.41(19) . . . . ?
C6 C1 C5 C14 1.6(2) . . . . ?
C2 C1 C5 C14 179.30(15) . . . . ?
C2 C1 C6 N2 177.99(18) . . . . ?
C5 C1 C6 N2 -5.0(2) . . . . ?
C2 C1 C6 C7 -8.3(3) . . . . ?
C5 C1 C6 C7 168.71(16) . . . . ?
N2 C6 C7 C8 -111.2(2) . . . . ?
C1 C6 C7 C8 75.1(2) . . . . ?
N2 C6 C7 C12 71.2(2) . . . . ?
C1 C6 C7 C12 -102.5(2) . . . . ?
C12 C7 C8 C9 1.3(3) . . . . ?
C6 C7 C8 C9 -176.25(18) . . . . ?
C7 C8 C9 C10 0.7(3) . . . . ?
C8 C9 C10 C11 -2.0(3) . . . . ?
C8 C9 C10 C13 179.12(19) . . . . ?
C9 C10 C11 C12 1.2(3) . . . . ?
C13 C10 C11 C12 -179.87(18) . . . . ?
C10 C11 C12 C7 0.8(3) . . . . ?
C8 C7 C12 C11 -2.1(3) . . . . ?
C6 C7 C12 C11 175.55(17) . . . . ?
C11 C10 C13 N1 -147(10) . . . . ?
C9 C10 C13 N1 32(11) . . . . ?
C4 C5 C14 N3 -178.0(2) . . . . ?
C1 C5 C14 N3 2.4(2) . . . . ?
C4 C5 C14 C15 -1.0(3) . . . . ?
C1 C5 C14 C15 179.39(15) . . . . ?
N3 C14 C15 C16 -149.78(16) . . . . ?
C5 C14 C15 C16 33.0(2) . . . . ?
N3 C14 C15 C20 31.2(2) . . . . ?
C5 C14 C15 C20 -145.97(17) . . . . ?
C20 C15 C16 C17 2.8(2) . . . . ?
C14 C15 C16 C17 -176.26(15) . . . . ?
C15 C16 C17 C18 -0.3(3) . . . . ?
C16 C17 C18 C19 -2.3(3) . . . . ?
C16 C17 C18 C21 177.02(16) . . . . ?
C17 C18 C19 C20 2.4(3) . . . . ?
C21 C18 C19 C20 -176.91(17) . . . . ?
C18 C19 C20 C15 0.1(3) . . . . ?
C16 C15 C20 C19 -2.7(3) . . . . ?
C14 C15 C20 C19 176.37(16) . . . . ?
C17 C18 C21 N4 -41(9) . . . . ?
C19 C18 C21 N4 138(9) . . . . ?
C27 C22 C23 C24 1.3(3) . . . . ?
N2 C22 C23 C24 -178.54(17) . . . . ?
C22 C23 C24 C25 -1.1(3) . . . . ?
C23 C24 C25 C26 -0.1(3) . . . . ?
C24 C25 C26 C27 1.2(4) . . . . ?
C23 C22 C27 C26 -0.2(4) . . . . ?
N2 C22 C27 C26 179.6(2) . . . . ?
C25 C26 C27 C22 -1.1(4) . . . . ?
C2 C3 C28 C31 114.0(2) . . . . ?
C4 C3 C28 C31 -63.7(3) . . . . ?
C2 C3 C28 C29 -10.0(3) . . . . ?
C4 C3 C28 C29 172.3(2) . . . . ?
C2 C3 C28 C30 -127.0(2) . . . . ?
C4 C3 C28 C30 55.3(3) . . . . ?
C1 C6 N2 N3 4.9(3) . . . . ?
C7 C6 N2 N3 -169.04(16) . . . . ?
C1 C6 N2 C22 -169.86(16) . . . . ?
C7 C6 N2 C22 16.2(2) . . . . ?
C27 C22 N2 C6 -117.0(2) . . . . ?
C23 C22 N2 C6 62.9(2) . . . . ?
C27 C22 N2 N3 67.7(2) . . . . ?
C23 C22 N2 N3 -112.49(19) . . . . ?
C5 C14 N3 N2 -2.8(3) . . . . ?
C15 C14 N3 N2 179.97(14) . . . . ?
C6 N2 N3 C14 -0.9(3) . . . . ?
C22 N2 N3 C14 174.13(16) . . . . ?
C37 C32 C33 C34 -174.05(19) . . . . ?
C36 C32 C33 C34 0.14(19) . . . . ?
C32 C33 C34 C35 -0.8(2) . . . . ?
C32 C33 C34 C59A 175.79(17) . . . . ?
C33 C34 C35 C36 1.2(2) . . . . ?
C59A C34 C35 C36 -175.45(17) . . . . ?
C34 C35 C36 C45 172.29(19) . . . . ?
C34 C35 C36 C32 -1.1(2) . . . . ?
C37 C32 C36 C35 175.85(15) . . . . ?
C33 C32 C36 C35 0.61(19) . . . . ?
C37 C32 C36 C45 1.2(2) . . . . ?
C33 C32 C36 C45 -174.08(15) . . . . ?
C33 C32 C37 N6 172.20(18) . . . . ?
C36 C32 C37 N6 -1.5(2) . . . . ?
C33 C32 C37 C38 -6.3(3) . . . . ?
C36 C32 C37 C38 -179.96(15) . . . . ?
N6 C37 C38 C39 127.25(18) . . . . ?
C32 C37 C38 C39 -54.3(2) . . . . ?
N6 C37 C38 C43 -57.0(2) . . . . ?
C32 C37 C38 C43 121.38(19) . . . . ?
C43 C38 C39 C40 -1.2(3) . . . . ?
C37 C38 C39 C40 174.68(17) . . . . ?
C38 C39 C40 C41 -0.3(3) . . . . ?
C39 C40 C41 C42 1.4(3) . . . . ?
C39 C40 C41 C44 -176.93(18) . . . . ?
C40 C41 C42 C43 -1.1(3) . . . . ?
C44 C41 C42 C43 177.21(18) . . . . ?
C41 C42 C43 C38 -0.3(3) . . . . ?
C39 C38 C43 C42 1.5(3) . . . . ?
C37 C38 C43 C42 -174.14(17) . . . . ?
C40 C41 C44 N5 44(8) . . . . ?
C42 C41 C44 N5 -135(8) . . . . ?
C35 C36 C45 N7 -172.67(19) . . . . ?
C32 C36 C45 N7 0.2(3) . . . . ?
C35 C36 C45 C46 6.5(3) . . . . ?
C32 C36 C45 C46 179.35(15) . . . . ?
N7 C45 C46 C51 45.2(2) . . . . ?
C36 C45 C46 C51 -133.96(19) . . . . ?
N7 C45 C46 C47 -134.29(17) . . . . ?
C36 C45 C46 C47 46.5(2) . . . . ?
C51 C46 C47 C48 -1.9(3) . . . . ?
C45 C46 C47 C48 177.59(16) . . . . ?
C46 C47 C48 C49 1.4(3) . . . . ?
C47 C48 C49 C50 0.1(3) . . . . ?
C47 C48 C49 C52 -179.96(18) . . . . ?
C48 C49 C50 C51 -0.9(3) . . . . ?
C52 C49 C50 C51 179.06(19) . . . . ?
C49 C50 C51 C46 0.4(3) . . . . ?
C47 C46 C51 C50 1.0(3) . . . . ?
C45 C46 C51 C50 -178.48(18) . . . . ?
C50 C49 C52 N8 84(19) . . . . ?
C48 C49 C52 N8 -96(19) . . . . ?
C58 C53 C54 C55 1.4(3) . . . . ?
N6 C53 C54 C55 -176.33(18) . . . . ?
C53 C54 C55 C56 0.1(3) . . . . ?
C54 C55 C56 C57 -1.4(4) . . . . ?
C55 C56 C57 C58 1.1(4) . . . . ?
C54 C53 C58 C57 -1.7(3) . . . . ?
N6 C53 C58 C57 176.08(19) . . . . ?
C56 C57 C58 C53 0.4(4) . . . . ?
C33 C34 C59A C61A -50.6(4) . . . . ?
C35 C34 C59A C61A 125.6(4) . . . . ?
C33 C34 C59A C62A 174.4(8) . . . . ?
C35 C34 C59A C62A -9.4(8) . . . . ?
C33 C34 C59A C60A 63.9(4) . . . . ?
C35 C34 C59A C60A -120.0(3) . . . . ?
C32 C37 N6 N7 0.5(3) . . . . ?
C38 C37 N6 N7 179.00(15) . . . . ?
C32 C37 N6 C53 177.86(16) . . . . ?
C38 C37 N6 C53 -3.7(3) . . . . ?
C58 C53 N6 C37 117.1(2) . . . . ?
C54 C53 N6 C37 -65.1(2) . . . . ?
C58 C53 N6 N7 -65.3(2) . . . . ?
C54 C53 N6 N7 112.53(19) . . . . ?
C36 C45 N7 N6 -1.2(3) . . . . ?
C46 C45 N7 N6 179.64(14) . . . . ?
C37 N6 N7 C45 0.8(2) . . . . ?
C53 N6 N7 C45 -176.74(16) . . . . ?
